data_2010124
loop_
_publ_author_name
'Freitag, Stefanie'
'Herbst-Irmer, Regine'
'Richter, Frank U.'
'Weichmann, Horst'

_publ_section_title
;
 Tetraisopropyl
 2-[(bromo)(chloro)(methyl)stannyl]-1,1-ethanediphosphonate at 153 K
;
_journal_issue 10
_journal_name_full 'Acta Crystallographica Section C'
_journal_page_first 1588
_journal_page_last 1590
_journal_paper_doi 10.1107/S0108270194004105
_journal_volume 50
_journal_year 1994
_chemical_formula_sum 'C15 H34 Br Cl O6 P2 Sn'
_chemical_formula_weight 606.41
_chemical_name_systematic 'tetraisopropyl (bromo)(chloro)(methyl)stannylmethylmethanediphosphonate'
_space_group_IT_number 15
_symmetry_cell_setting monoclinic
_symmetry_space_group_name_Hall '-C 2yc'
_symmetry_space_group_name_H-M 'C 1 2/c 1'
_audit_creation_method SHELXL
_cell_angle_alpha 90.00
_cell_angle_beta 106.250(10)
_cell_angle_gamma 90.00
_cell_formula_units_Z 8
_cell_length_a 13.5640(10)
_cell_length_b 16.812(2)
_cell_length_c 22.887(2)
_cell_measurement_reflns_used 72
_cell_measurement_temperature 153(2)
_cell_measurement_theta_max 12.5
_cell_measurement_theta_min 10
_cell_volume 5010.6(9)
_computing_cell_refinement DIF4
_computing_data_collection 'DIF4 (Stoe & Cie, 1988a)'
_computing_data_reduction 'REDU4 (Stoe & Cie, 1988b)'
_computing_molecular_graphics 'SHELXTL-Plus (Sheldrick, 1991)'
_computing_publication_material SHELXL93
_computing_structure_refinement 'SHELXL93 (Sheldrick, 1993)'
_computing_structure_solution 'SHELXS86 (Sheldrick, 1990)'
_diffrn_ambient_temperature 153(2)
_diffrn_measurement_device 'Stoe-Siemens AED2'
_diffrn_measurement_method 'profile data from 2\q/\w scans'
_diffrn_radiation_monochromator graphite
_diffrn_radiation_source 'fine-focus sealed tube'
_diffrn_radiation_type MoK\a
_diffrn_radiation_wavelength 0.71073
_diffrn_reflns_av_R_equivalents 0.0543
_diffrn_reflns_av_sigmaI/netI 0.0260
_diffrn_reflns_limit_h_max 17
_diffrn_reflns_limit_h_min -17
_diffrn_reflns_limit_k_max 21
_diffrn_reflns_limit_k_min -19
_diffrn_reflns_limit_l_max 29
_diffrn_reflns_limit_l_min -29
_diffrn_reflns_number 6586
_diffrn_reflns_theta_max 27.35
_diffrn_reflns_theta_min 3.98
_diffrn_standards_decay_% 0
_diffrn_standards_interval_time 90
_diffrn_standards_number 3
_exptl_absorpt_coefficient_mu 2.873
_exptl_absorpt_correction_T_max 0.517
_exptl_absorpt_correction_T_min 0.485
_exptl_absorpt_correction_type semi-empirical
_exptl_crystal_colour colourless
_exptl_crystal_density_diffrn 1.608
_exptl_crystal_description blocks
_exptl_crystal_F_000 2432
_exptl_crystal_size_max 0.4
_exptl_crystal_size_mid 0.4
_exptl_crystal_size_min 0.3
_refine_diff_density_max .920
_refine_diff_density_min -.747
_refine_ls_extinction_method none
_refine_ls_goodness_of_fit_all 1.097
_refine_ls_goodness_of_fit_obs 1.077
_refine_ls_matrix_type full
_refine_ls_number_parameters 250
_refine_ls_number_reflns 5634
_refine_ls_number_restraints 2
_refine_ls_restrained_S_all 1.126
_refine_ls_restrained_S_obs 1.077
_refine_ls_R_factor_all 0.0435
_refine_ls_R_factor_obs 0.0320
_refine_ls_shift/esd_max 0.001
_refine_ls_shift/esd_mean 0.000
_refine_ls_structure_factor_coef Fsqd
_refine_ls_weighting_scheme
; calc w=1/[s^2^(F~o~^2^)+(0.0276P)^2^ +20.6362P]
where P=(F~o~^2^+2F~c~^2^)/3
;
_refine_ls_wR_factor_all 0.0804
_refine_ls_wR_factor_obs 0.0705
_reflns_number_observed 4772
_reflns_number_total 5646
_reflns_observed_criterion I>2\s(I)
_cod_data_source_file sh1099.cif
_cod_data_source_block julius
_cod_original_cell_volume 5010.6(8)
_cod_original_sg_symbol_H-M 'C 2/c'
_cod_database_code 2010124

loop_
_symmetry_equiv_pos_as_xyz
'x, y, z'
'-x, y, -z+1/2'
'x+1/2, y+1/2, z'
'-x+1/2, y+1/2, -z+1/2'
'-x, -y, -z'
'x, -y, z-1/2'
'-x+1/2, -y+1/2, -z'
'x+1/2, -y+1/2, z-1/2'

loop_
_atom_site_aniso_label
_atom_site_aniso_U_11
_atom_site_aniso_U_22
_atom_site_aniso_U_33
_atom_site_aniso_U_12
_atom_site_aniso_U_13
_atom_site_aniso_U_23
Sn1 0.02184(11) 0.02101(11) 0.02199(11) -0.00257(9) 0.00372(8) -0.00174(9)
Br1 0.0168(5) 0.0242(12) 0.0337(5) 0.0048(8) 0.0072(4) 0.0013(9)
Cl2 0.0168(5) 0.0242(12) 0.0337(5) 0.0048(8) 0.0072(4) 0.0013(9)
Cl1 0.0296(2) 0.035(2) 0.0210(2) -0.0009(13) 0.0025(2) 0.0011(9)
Br2 0.0296(2) 0.035(2) 0.0210(2) -0.0009(13) 0.0025(2) 0.0011(9)
C1 0.041(2) 0.025(2) 0.036(2) -0.009(2) 0.015(2) -0.006(2)
C2 0.023(2) 0.022(2) 0.0203(15) -0.0029(12) 0.0046(12) 0.0003(12)
C3 0.0188(14) 0.0193(15) 0.022(2) 0.0014(12) 0.0049(12) -0.0009(12)
P1 0.0191(4) 0.0197(4) 0.0214(4) 0.0010(3) 0.0049(3) -0.0019(3)
O1 0.0211(11) 0.0284(12) 0.0281(12) -0.0021(10) 0.0079(9) -0.0037(10)
O2 0.0267(12) 0.0180(11) 0.0296(12) 0.0019(9) 0.0012(10) -0.0021(9)
C4 0.031(2) 0.020(2) 0.036(2) -0.0013(14) 0.0033(15) -0.0043(14)
C5 0.046(2) 0.030(2) 0.051(2) 0.007(2) 0.013(2) -0.006(2)
C6 0.093(4) 0.032(2) 0.055(3) -0.011(2) 0.032(3) 0.002(2)
O3 0.0209(11) 0.0314(13) 0.0219(11) 0.0039(10) 0.0032(9) -0.0037(10)
C7 0.024(2) 0.034(2) 0.021(2) 0.0028(14) 0.0042(13) -0.0020(14)
C8 0.035(2) 0.059(3) 0.025(2) 0.001(2) 0.009(2) 0.002(2)
C9 0.033(2) 0.043(2) 0.033(2) -0.005(2) 0.005(2) -0.006(2)
P2 0.0243(4) 0.0224(4) 0.0211(4) -0.0023(3) 0.0059(3) 0.0013(3)
O4 0.0262(12) 0.0251(12) 0.0284(12) 0.0018(10) 0.0040(10) 0.0067(10)
C10 0.035(2) 0.027(2) 0.034(2) 0.002(2) 0.007(2) 0.009(2)
C11 0.120(5) 0.053(3) 0.076(4) 0.048(3) 0.053(4) 0.026(3)
C12 0.083(4) 0.045(3) 0.038(2) 0.001(3) 0.003(2) 0.013(2)
O5 0.0252(12) 0.0401(14) 0.0231(12) -0.0035(11) 0.0073(10) 0.0008(11)
C13 0.024(2) 0.054(2) 0.030(2) -0.009(2) 0.0089(15) -0.005(2)
C14 0.046(3) 0.075(4) 0.070(3) -0.021(3) 0.024(2) 0.009(3)
C15 0.034(2) 0.066(3) 0.048(3) 0.002(2) 0.016(2) -0.009(2)
O6 0.0396(14) 0.0215(12) 0.0259(12) -0.0056(10) 0.0058(11) 0.0011(10)

loop_
_atom_site_label
_atom_site_fract_x
_atom_site_fract_y
_atom_site_fract_z
_atom_site_U_iso_or_equiv
_atom_site_thermal_displace_type
_atom_site_calc_flag
_atom_site_refinement_flags
_atom_site_occupancy
_atom_site_disorder_group
_atom_site_type_symbol
Sn1 0.52597(2) 0.174128(13) 0.436096(10) 0.02210(7) Uani d D 1 . Sn
Br1 0.3474(3) 0.2147(2) 0.4460(2) 0.0249(4) Uani d PD 0.50 1 Br
Cl2 0.3524(9) 0.2010(5) 0.4488(6) 0.0249(4) Uani d PD 0.50 2 Cl
Cl1 0.488(2) 0.2211(15) 0.3289(10) 0.0295(7) Uani d PD 0.50 1 Cl
Br2 0.4879(10) 0.2295(6) 0.3289(4) 0.0295(7) Uani d PD 0.50 2 Br
C1 0.5030(3) 0.0507(2) 0.4201(2) 0.0335(8) Uani d . 1 . C
H1A 0.490(2) 0.0399(3) 0.3765(2) 0.050 Uiso calc R 1 . H
H1B 0.4439(13) 0.0333(4) 0.4336(11) 0.050 Uiso calc R 1 . H
H1C 0.5645(8) 0.0217(2) 0.4428(10) 0.050 Uiso calc R 1 . H
C2 0.6061(2) 0.2783(2) 0.47807(14) 0.0220(6) Uani d . 1 . C
H2A 0.6783(2) 0.2746(2) 0.47676(14) 0.026 Uiso calc R 1 . H
H2B 0.5751(2) 0.3253(2) 0.45369(14) 0.026 Uiso calc R 1 . H
C3 0.6056(2) 0.2922(2) 0.54460(14) 0.0204(6) Uani d . 1 . C
H3 0.5361(2) 0.3143(2) 0.54206(14) 0.024 Uiso calc R 1 . H
P1 0.69505(6) 0.36992(5) 0.57908(4) 0.0202(2) Uani d . 1 . P
O1 0.7997(2) 0.35861(14) 0.57363(11) 0.0257(5) Uani d . 1 . O
O2 0.6363(2) 0.44337(13) 0.54377(11) 0.0261(5) Uani d . 1 . O
C4 0.6716(3) 0.5250(2) 0.5620(2) 0.0302(8) Uani d . 1 . C
H4 0.7422(3) 0.5234(2) 0.5908(2) 0.036 Uiso calc R 1 . H
C5 0.5985(3) 0.5608(2) 0.5931(2) 0.0426(10) Uani d . 1 . C
H5A 0.6185(14) 0.6160(6) 0.6043(13) 0.064 Uiso calc R 1 . H
H5B 0.6004(18) 0.5302(11) 0.6298(8) 0.064 Uiso calc R 1 . H
H5C 0.5288(5) 0.5598(17) 0.5654(5) 0.064 Uiso calc R 1 . H
C6 0.6740(4) 0.5683(3) 0.5050(2) 0.0578(13) Uani d . 1 . C
H6A 0.692(3) 0.6242(6) 0.5147(4) 0.087 Uiso calc R 1 . H
H6B 0.6062(9) 0.5654(18) 0.4753(7) 0.087 Uiso calc R 1 . H
H6C 0.725(2) 0.5437(14) 0.4878(9) 0.087 Uiso calc R 1 . H
O3 0.6888(2) 0.38147(14) 0.64587(10) 0.0253(5) Uani d . 1 . O
C7 0.7735(3) 0.3659(2) 0.70163(15) 0.0268(7) Uani d . 1 . C
H7 0.8136(3) 0.3184(2) 0.69531(15) 0.032 Uiso calc R 1 . H
C8 0.7205(3) 0.3482(3) 0.7501(2) 0.0394(9) Uani d . 1 . C
H8A 0.7721(3) 0.3372(18) 0.7887(4) 0.059 Uiso calc R 1 . H
H8B 0.6758(18) 0.3017(11) 0.7380(7) 0.059 Uiso calc R 1 . H
H8C 0.6791(18) 0.3942(7) 0.7549(10) 0.059 Uiso calc R 1 . H
C9 0.8428(3) 0.4375(2) 0.7157(2) 0.0373(9) Uani d . 1 . C
H9A 0.8967(13) 0.4286(7) 0.7537(7) 0.056 Uiso calc R 1 . H
H9B 0.8026(5) 0.4845(4) 0.7199(13) 0.056 Uiso calc R 1 . H
H9C 0.8742(17) 0.4461(10) 0.6825(6) 0.056 Uiso calc R 1 . H
P2 0.61328(7) 0.19989(5) 0.58621(4) 0.0227(2) Uani d . 1 . P
O4 0.7277(2) 0.18790(14) 0.62302(11) 0.0273(5) Uani d . 1 . O
C10 0.7578(3) 0.1122(2) 0.6575(2) 0.0329(8) Uani d . 1 . C
H10 0.6959(3) 0.0777(2) 0.6523(2) 0.039 Uiso calc R 1 . H
C11 0.8333(5) 0.0718(3) 0.6306(3) 0.078(2) Uani d . 1 . C
H11A 0.852(3) 0.0201(12) 0.6504(15) 0.117 Uiso calc R 1 . H
H11B 0.8949(15) 0.1049(13) 0.6370(18) 0.117 Uiso calc R 1 . H
H11C 0.8023(13) 0.064(2) 0.5869(5) 0.117 Uiso calc R 1 . H
C12 0.8010(4) 0.1332(3) 0.7229(2) 0.0583(13) Uani d . 1 . C
H12A 0.826(3) 0.0849(4) 0.7464(3) 0.087 Uiso calc R 1 . H
H12B 0.7474(8) 0.158(2) 0.7380(5) 0.087 Uiso calc R 1 . H
H12C 0.8581(18) 0.1706(17) 0.7273(3) 0.087 Uiso calc R 1 . H
O5 0.5584(2) 0.2116(2) 0.63745(11) 0.0294(5) Uani d . 1 . O
C13 0.4464(3) 0.2258(3) 0.6230(2) 0.0354(9) Uani d . 1 . C
H13 0.4159(3) 0.2257(3) 0.5779(2) 0.042 Uiso calc R 1 . H
C14 0.4008(4) 0.1589(3) 0.6507(3) 0.0622(14) Uani d . 1 . C
H14A 0.3264(6) 0.1665(13) 0.6416(15) 0.093 Uiso calc R 1 . H
H14B 0.431(2) 0.1585(15) 0.6949(3) 0.093 Uiso calc R 1 . H
H14C 0.415(3) 0.1081(4) 0.6336(13) 0.093 Uiso calc R 1 . H
C15 0.4319(3) 0.3060(3) 0.6478(2) 0.0482(11) Uani d . 1 . C
H15A 0.3584(3) 0.3178(9) 0.6384(13) 0.072 Uiso calc R 1 . H
H15B 0.466(2) 0.3465(4) 0.6291(11) 0.072 Uiso calc R 1 . H
H15C 0.462(2) 0.3063(7) 0.6920(3) 0.072 Uiso calc R 1 . H
O6 0.5690(2) 0.13546(14) 0.54243(11) 0.0297(5) Uani d . 1 . O

loop_
_atom_type_symbol
_atom_type_description
_atom_type_scat_dispersion_real
_atom_type_scat_dispersion_imag
_atom_type_scat_source
C C .0033 .0016 'International Tables Vol C Tables 4.2.6.8 and 6.1.1.4'
H H .0000 .0000 'International Tables Vol C Tables 4.2.6.8 and 6.1.1.4'
Sn Sn -.6537 1.4246 'International Tables Vol C Tables 4.2.6.8 and 6.1.1.4'
Cl Cl .1484 .1585 'International Tables Vol C Tables 4.2.6.8 and 6.1.1.4'
Br Br -.2901 2.4595 'International Tables Vol C Tables 4.2.6.8 and 6.1.1.4'
O O .0106 .0060 'International Tables Vol C Tables 4.2.6.8 and 6.1.1.4'
P P .1023 .0942 'International Tables Vol C Tables 4.2.6.8 and 6.1.1.4'

loop_
_geom_angle_atom_site_label_1
_geom_angle_atom_site_label_2
_geom_angle_atom_site_label_3
_geom_angle_site_symmetry_1
_geom_angle_site_symmetry_3
_geom_angle
_geom_angle_publ_flag
C1 Sn1 C2 . . 155.73(14) y
C1 Sn1 O6 . . 83.85(12) y
C2 Sn1 O6 . . 79.63(10) y
C1 Sn1 Cl1 . . 99.3(6) y
C2 Sn1 Cl1 . . 97.0(6) y
O6 Sn1 Cl1 . . 176.6(6) y
C1 Sn1 Cl2 . . 95.7(2) y
C2 Sn1 Cl2 . . 100.2(3) y
O6 Sn1 Cl2 . . 84.4(3) y
C1 Sn1 O1 . 7_656 82.30(12) y
C2 Sn1 O1 . 7_656 81.13(10) y
O6 Sn1 O1 . 7_656 93.57(8) y
Cl1 Sn1 O1 . 7_656 85.5(7) y
Cl2 Sn1 O1 . 7_656 177.3(2) y
C1 Sn1 Br2 . . 102.3(3) y
C2 Sn1 Br2 . . 94.2(3) y
O6 Sn1 Br2 . . 173.8(2) y
Cl2 Sn1 Br2 . . 95.9(4) y
O1 Sn1 Br2 7_656 . 86.3(3) y
C1 Sn1 Br1 . . 100.20(13) y
C2 Sn1 Br1 . . 96.63(12) y
O6 Sn1 Br1 . . 87.19(12) y
Cl1 Sn1 Br1 . . 93.6(7) y
O1 Sn1 Br1 7_656 . 177.45(9) y
C3 C2 Sn1 . . 115.1(2) y
C2 C3 P1 . . 110.6(2) y
C2 C3 P2 . . 112.0(2) y
P1 C3 P2 . . 117.2(2) y
O1 P1 O2 . . 114.96(14) ?
O1 P1 O3 . . 114.56(13) ?
O2 P1 O3 . . 104.30(13) ?
O1 P1 C3 . . 114.52(14) ?
O2 P1 C3 . . 99.33(14) ?
O3 P1 C3 . . 107.62(14) ?
P1 O1 Sn1 . 7_656 174.69(15) y
C4 O2 P1 . . 120.6(2) ?
O2 C4 C5 . . 107.6(3) ?
O2 C4 C6 . . 106.9(3) ?
C5 C4 C6 . . 113.2(4) ?
C7 O3 P1 . . 125.3(2) ?
O3 C7 C9 . . 109.3(3) ?
O3 C7 C8 . . 104.7(3) ?
C9 C7 C8 . . 113.5(3) ?
O6 P2 O4 . . 115.12(14) ?
O6 P2 O5 . . 114.16(14) ?
O4 P2 O5 . . 102.80(13) ?
O6 P2 C3 . . 108.55(14) y
O4 P2 C3 . . 107.32(14) ?
O5 P2 C3 . . 108.49(14) ?
C10 O4 P2 . . 118.7(2) ?
C12 C10 O4 . . 107.5(3) ?
C12 C10 C11 . . 113.5(4) ?
O4 C10 C11 . . 106.7(3) ?
C13 O5 P2 . . 121.7(2) ?
O5 C13 C15 . . 107.3(3) ?
O5 C13 C14 . . 107.6(3) ?
C15 C13 C14 . . 113.6(4) ?
P2 O6 Sn1 . . 114.83(13) y

loop_
_geom_bond_atom_site_label_1
_geom_bond_atom_site_label_2
_geom_bond_site_symmetry_2
_geom_bond_distance
_geom_bond_publ_flag
Sn1 C1 . 2.115(4) y
Sn1 C2 . 2.142(3) y
Sn1 O6 . 2.427(2) y
Sn1 Cl1 . 2.49(2) y
Sn1 Cl2 . 2.494(12) y
Sn1 O1 7_656 2.497(2) y
Sn1 Br2 . 2.538(9) y
Sn1 Br1 . 2.587(4) y
C2 C3 . 1.542(4) y
C3 P1 . 1.807(3) y
C3 P2 . 1.808(3) y
P1 O1 . 1.472(2) y
P1 O2 . 1.566(2) y
P1 O3 . 1.567(2) y
O1 Sn1 7_656 2.497(2) ?
O2 C4 . 1.475(4) ?
C4 C5 . 1.499(5) ?
C4 C6 . 1.502(6) ?
O3 C7 . 1.482(4) ?
C7 C9 . 1.506(5) ?
C7 C8 . 1.510(5) ?
P2 O6 . 1.484(2) y
P2 O4 . 1.558(2) y
P2 O5 . 1.568(2) y
O4 C10 . 1.492(4) ?
C10 C12 . 1.490(6) ?
C10 C11 . 1.497(6) ?
O5 C13 . 1.480(4) ?
C13 C15 . 1.497(6) ?
C13 C14 . 1.507(6) ?
